data_7012502
loop_
_publ_author_name
'Herrera, Aida M.'
'Staples, Richard J.'
'Kryatov, Sergey V.'
'Nazarenko, Alexander Y.'
'Rybak-Akimova, Elena V.'

_publ_section_title
;
 Nickel(ii) and copper(ii) complexes with pyridine-containing
 macrocycles bearing an aminopropyl pendant arm: synthesis,
 characterization, and modifications of the pendant amino
 groupElectronic supplementary information (ESI) available: colour
 versions of Figs. 4, 5 and 7. See
 http://www.rsc.org/suppdata/dt/b2/b211489e/
;
_journal_issue 5
_journal_name_full 'Dalton Transactions'
_journal_page_first 846
_journal_paper_doi 10.1039/b211489e
_journal_year 2003
_chemical_formula_sum 'C20 H37 Cl3 Cu N6 O12'
_chemical_formula_weight 723.45
_chemical_name_systematic
; 
? 
;
_space_group_IT_number 2
_symmetry_cell_setting triclinic
_symmetry_space_group_name_Hall '-P 1'
_symmetry_space_group_name_H-M 'P -1'
_atom_sites_solution_hydrogens geom
_atom_sites_solution_primary direct
_atom_sites_solution_secondary difmap
_audit_creation_method SHELXL-97
_cell_angle_alpha 91.287(3)
_cell_angle_beta 94.926(3)
_cell_angle_gamma 95.545(4)
_cell_formula_units_Z 2
_cell_length_a 9.0975(13)
_cell_length_b 11.9637(17)
_cell_length_c 13.886(2)
_cell_measurement_temperature 293(2)
_cell_volume 1498.0(4)
_computing_cell_refinement 'SMART (BRUKER, V5.054, 1998)'
_computing_data_collection 'ASTRO (BRUKER, V5.007, 1997)'
_computing_data_reduction 'SAINT (BRUKER, V6.01, 1999)'
_computing_molecular_graphics 'SHELXTL (BRUKER, 1998, V5.1)'
_computing_publication_material 'XCIF (Sheldrick and BRUKER, 1997, V5.1)'
_computing_structure_refinement 'SHELXL-97 (Sheldrick, 1997)'
_computing_structure_solution 'SHELXS-97 (Sheldrick, 1990)'
_diffrn_ambient_temperature 293(2)
_diffrn_measured_fraction_theta_full 0.996
_diffrn_measured_fraction_theta_max 0.996
_diffrn_measurement_method '\w, 0.3 deg'
_diffrn_radiation_monochromator graphite
_diffrn_radiation_source 'normal-focus sealed tube'
_diffrn_radiation_type MoK\a
_diffrn_radiation_wavelength 0.71073
_diffrn_reflns_av_R_equivalents 0.0371
_diffrn_reflns_av_sigmaI/netI 0.0551
_diffrn_reflns_limit_h_max 8
_diffrn_reflns_limit_h_min -10
_diffrn_reflns_limit_k_max 14
_diffrn_reflns_limit_k_min -10
_diffrn_reflns_limit_l_max 16
_diffrn_reflns_limit_l_min -16
_diffrn_reflns_number 8549
_diffrn_reflns_theta_full 25.00
_diffrn_reflns_theta_max 25.00
_diffrn_reflns_theta_min 1.47
_diffrn_standards_decay_% <1
_diffrn_standards_interval_count 0
_diffrn_standards_number 0
_exptl_absorpt_coefficient_mu 1.065
_exptl_absorpt_correction_type none
_exptl_crystal_colour purple
_exptl_crystal_density_diffrn 1.604
_exptl_crystal_density_method 'not measured'
_exptl_crystal_description needle
_exptl_crystal_F_000 750
_exptl_crystal_size_max 0.16
_exptl_crystal_size_mid 0.10
_exptl_crystal_size_min 0.08
_refine_diff_density_max 1.221
_refine_diff_density_min -0.649
_refine_diff_density_rms 0.099
_refine_ls_extinction_method none
_refine_ls_goodness_of_fit_ref 1.006
_refine_ls_hydrogen_treatment mixed
_refine_ls_matrix_type full
_refine_ls_number_parameters 414
_refine_ls_number_reflns 5249
_refine_ls_number_restraints 0
_refine_ls_restrained_S_all 1.006
_refine_ls_R_factor_all 0.0820
_refine_ls_R_factor_gt 0.0640
_refine_ls_shift/su_max 0.004
_refine_ls_shift/su_mean 0.000
_refine_ls_structure_factor_coef Fsqd
_refine_ls_weighting_details 'calc w=1/[\s^2^(Fo^2^)+(0.1147P)^2^+0.8143P] where P=(Fo^2^+2Fc^2^)/3'
_refine_ls_weighting_scheme calc
_refine_ls_wR_factor_gt 0.1726
_refine_ls_wR_factor_ref 0.1849
_reflns_number_gt 3983
_reflns_number_total 5249
_reflns_threshold_expression >2sigma(I)
_cod_data_source_file b211489e.txt
_cod_data_source_block '[Cu(HL2a)](ClO4)3'
_cod_depositor_comments
;
The following automatic conversions were performed:
'_symmetry_cell_setting' value 'Triclinic' changed to 'triclinic'
according to '/home/saulius/struct/CIF-dictionaries/cif_core.dic'
dictionary named 'cif_core.dic' version 2.4.1 from 2010-06-29.

Automatic conversion script
Id: cif_fix_enum 1527 2010-12-29 10:47:43Z saulius 
;
_cod_original_sg_symbol_H-M P-1
_cod_database_code 7012502

loop_
_symmetry_equiv_pos_as_xyz
'x, y, z'
'-x, -y, -z'

loop_
_atom_site_label
_atom_site_type_symbol
_atom_site_fract_x
_atom_site_fract_y
_atom_site_fract_z
_atom_site_U_iso_or_equiv
_atom_site_adp_type
_atom_site_occupancy
_atom_site_symmetry_multiplicity
_atom_site_calc_flag
_atom_site_refinement_flags
_atom_site_disorder_assembly
_atom_site_disorder_group
Cu1 Cu 0.16952(6) 0.72258(4) 0.76976(4) 0.0378(2) Uani 1 1 d . . .
N1 N 0.2304(5) 0.5713(4) 0.7722(4) 0.0644(13) Uani 1 1 d . . .
N2 N 0.2046(6) 0.7036(4) 0.6275(3) 0.0607(12) Uani 1 1 d . . .
H2A H 0.2985 0.7344 0.6208 0.073 Uiso 1 1 calc R . .
N3 N 0.1570(4) 0.8888(3) 0.7690(3) 0.0491(10) Uani 1 1 d . . .
N4 N 0.2196(5) 0.7137(5) 0.9149(3) 0.0671(14) Uani 1 1 d . . .
H4C H 0.3158 0.7427 0.9273 0.081 Uiso 1 1 calc R . .
N5 N 0.5966(5) 1.0526(4) 0.7087(4) 0.0561(11) Uani 1 1 d . . .
H5A H 0.6008 0.9795 0.7174 0.084 Uiso 1 1 calc R . .
H5B H 0.6880 1.0875 0.7139 0.084 Uiso 1 1 calc R . .
H5C H 0.5528 1.0629 0.6502 0.084 Uiso 1 1 calc R . .
N6 N -0.0732(5) 0.6673(4) 0.7584(4) 0.0587(12) Uani 1 1 d . . .
C1 C 0.2525(7) 0.5222(5) 0.6893(8) 0.087(3) Uani 1 1 d . . .
C2 C 0.1996(9) 0.5813(7) 0.6017(6) 0.092(2) Uani 1 1 d . . .
H2 H 0.0953 0.5535 0.5853 0.110 Uiso 1 1 calc R . .
C3 C 0.1034(9) 0.7633(8) 0.5618(5) 0.090(2) Uani 1 1 d . . .
H3A H 0.0019 0.7324 0.5669 0.108 Uiso 1 1 calc R . .
H3B H 0.1261 0.7516 0.4956 0.108 Uiso 1 1 calc R . .
C4 C 0.1181(9) 0.8883(7) 0.5863(6) 0.092(3) Uani 1 1 d . . .
H4A H 0.2217 0.9167 0.5866 0.111 Uiso 1 1 calc R . .
H4B H 0.0635 0.9253 0.5353 0.111 Uiso 1 1 calc R . .
C5 C 0.0655(7) 0.9206(5) 0.6795(6) 0.0717(18) Uani 1 1 d . . .
H5D H -0.0351 0.8862 0.6817 0.086 Uiso 1 1 calc R . .
H5E H 0.0620 1.0014 0.6816 0.086 Uiso 1 1 calc R . .
C6 C 0.0826(7) 0.9280(5) 0.8554(6) 0.077(2) Uani 1 1 d . . .
H6A H 0.0813 1.0089 0.8531 0.092 Uiso 1 1 calc R . .
H6B H -0.0196 0.8951 0.8492 0.092 Uiso 1 1 calc R . .
C7 C 0.1510(8) 0.9009(9) 0.9515(6) 0.102(3) Uani 1 1 d . . .
H7A H 0.1084 0.9436 1.0004 0.122 Uiso 1 1 calc R . .
H7B H 0.2561 0.9257 0.9549 0.122 Uiso 1 1 calc R . .
C8 C 0.1328(9) 0.7769(9) 0.9761(5) 0.097(3) Uani 1 1 d . . .
H8A H 0.1661 0.7683 1.0436 0.117 Uiso 1 1 calc R . .
H8B H 0.0291 0.7482 0.9660 0.117 Uiso 1 1 calc R . .
C9 C 0.2134(9) 0.5916(8) 0.9395(7) 0.107(3) Uani 1 1 d . . .
H9 H 0.1084 0.5670 0.9440 0.129 Uiso 1 1 calc R . .
C10 C 0.2584(7) 0.5267(6) 0.8571(7) 0.090(3) Uani 1 1 d . . .
C11 C 0.3119(11) 0.4225(10) 0.8607(13) 0.155(7) Uani 1 1 d . . .
H11 H 0.3255 0.3881 0.9198 0.186 Uiso 1 1 calc R . .
C12 C 0.3427(13) 0.3730(10) 0.7836(19) 0.187(11) Uani 1 1 d . . .
H12 H 0.3873 0.3063 0.7880 0.225 Uiso 1 1 calc R . .
C13 C 0.3110(10) 0.4170(7) 0.6928(12) 0.140(5) Uani 1 1 d . . .
H13 H 0.3278 0.3784 0.6365 0.168 Uiso 1 1 calc R . .
C14 C 0.3150(5) 0.9370(4) 0.7726(4) 0.0511(13) Uani 1 1 d . . .
H14A H 0.3595 0.9034 0.7194 0.061 Uiso 1 1 calc R . .
H14B H 0.3659 0.9137 0.8320 0.061 Uiso 1 1 calc R . .
C15 C 0.3457(7) 1.0645(5) 0.7679(6) 0.076(2) Uani 1 1 d . . .
H15A H 0.3076 1.0887 0.7053 0.091 Uiso 1 1 calc R . .
H15B H 0.2950 1.1003 0.8171 0.091 Uiso 1 1 calc R . .
C16 C 0.5097(7) 1.0996(5) 0.7837(6) 0.0734(19) Uani 1 1 d . . .
H16A H 0.5256 1.1810 0.7841 0.088 Uiso 1 1 calc R . .
H16B H 0.5465 1.0754 0.8467 0.088 Uiso 1 1 calc R . .
C17 C 0.2816(14) 0.5571(11) 0.5162(8) 0.159(5) Uani 1 1 d . . .
H17A H 0.3861 0.5742 0.5328 0.238 Uiso 1 1 calc R . .
H17B H 0.2501 0.6024 0.4636 0.238 Uiso 1 1 calc R . .
H17C H 0.2612 0.4790 0.4973 0.238 Uiso 1 1 calc R . .
C18 C 0.2907(18) 0.5677(14) 1.0343(9) 0.213(8) Uani 1 1 d . . .
H18A H 0.2958 0.4882 1.0390 0.320 Uiso 1 1 calc R . .
H18B H 0.2370 0.5940 1.0855 0.320 Uiso 1 1 calc R . .
H18C H 0.3892 0.6055 1.0398 0.320 Uiso 1 1 calc R . .
C19 C -0.1850(6) 0.6218(4) 0.7445(4) 0.0501(12) Uani 1 1 d . . .
C20 C -0.3301(7) 0.5601(5) 0.7269(5) 0.0651(15) Uani 1 1 d . . .
H20A H -0.3212 0.4812 0.7323 0.098 Uiso 1 1 calc R . .
H20B H -0.3720 0.5746 0.6631 0.098 Uiso 1 1 calc R . .
H20C H -0.3934 0.5837 0.7738 0.098 Uiso 1 1 calc R . .
Cl1 Cl 0.60778(17) 0.82213(12) 0.53230(10) 0.0579(4) Uani 1 1 d . . .
O1 O 0.7058(11) 0.9189(6) 0.5480(7) 0.186(4) Uani 1 1 d . . .
O2 O 0.6950(9) 0.7346(7) 0.5380(5) 0.147(3) Uani 1 1 d . . .
O3 O 0.5362(12) 0.8113(10) 0.4433(5) 0.212(5) Uani 1 1 d . . .
O4 O 0.5209(7) 0.8197(5) 0.6108(4) 0.121(2) Uani 1 1 d . . .
Cl2 Cl 0.90894(18) 0.26859(14) 0.73716(11) 0.0674(4) Uani 1 1 d . . .
O5 O 0.7670(14) 0.2894(11) 0.7750(11) 0.107(3) Uani 0.458(6) 1 d P A 1
O8 O 1.0172(14) 0.2481(15) 0.8130(9) 0.119(6) Uani 0.458(6) 1 d P A 1
O7 O 0.9534(12) 0.3581(9) 0.6800(8) 0.081(3) Uani 0.458(6) 1 d P A 1
O6 O 0.8741(13) 0.1705(9) 0.6804(9) 0.093(4) Uani 0.458(6) 1 d P A 1
O5B O 0.7684(12) 0.2856(9) 0.6877(9) 0.107(3) Uani 0.542(6) 1 d P A 2
O8B O 1.0245(13) 0.2521(14) 0.6711(8) 0.133(6) Uani 0.542(6) 1 d P A 2
O6B O 0.8870(10) 0.1645(7) 0.7823(7) 0.079(3) Uani 0.542(6) 1 d P A 2
O7B O 0.9582(12) 0.3543(9) 0.8067(8) 0.101(4) Uani 0.542(6) 1 d P A 2
Cl3 Cl 0.63713(14) 0.81328(11) 0.92458(10) 0.0556(4) Uani 1 1 d . . .
O9 O 0.5541(7) 0.7178(5) 0.8844(6) 0.142(3) Uani 1 1 d . . .
O10 O 0.6830(5) 0.8817(5) 0.8489(4) 0.0932(16) Uani 1 1 d . . .
O11 O 0.7641(6) 0.7912(6) 0.9828(5) 0.130(3) Uani 1 1 d . . .
O12 O 0.5412(5) 0.8689(5) 0.9802(4) 0.0991(17) Uani 1 1 d . . .

loop_
_atom_site_aniso_label
_atom_site_aniso_U_11
_atom_site_aniso_U_22
_atom_site_aniso_U_33
_atom_site_aniso_U_23
_atom_site_aniso_U_13
_atom_site_aniso_U_12
Cu1 0.0357(3) 0.0375(3) 0.0414(3) 0.0033(2) 0.0061(2) 0.0074(2)
N1 0.043(3) 0.043(3) 0.109(4) 0.010(3) 0.012(3) 0.005(2)
N2 0.059(3) 0.073(3) 0.049(3) -0.011(2) 0.014(2) -0.003(2)
N3 0.034(2) 0.039(2) 0.075(3) -0.0015(19) 0.005(2) 0.0085(17)
N4 0.041(3) 0.115(4) 0.046(3) 0.016(3) 0.007(2) 0.011(3)
N5 0.044(3) 0.047(2) 0.078(3) 0.007(2) 0.011(2) 0.0005(19)
N6 0.040(3) 0.057(3) 0.078(3) 0.005(2) 0.001(2) 0.005(2)
C1 0.049(4) 0.040(3) 0.172(8) -0.027(4) 0.017(4) 0.004(3)
C2 0.093(6) 0.082(5) 0.101(6) -0.048(5) 0.012(5) 0.016(4)
C3 0.087(5) 0.135(7) 0.044(3) 0.017(4) -0.007(3) -0.004(5)
C4 0.070(5) 0.117(7) 0.092(5) 0.065(5) -0.003(4) 0.013(4)
C5 0.052(4) 0.053(4) 0.112(6) 0.023(3) -0.001(4) 0.018(3)
C6 0.044(3) 0.061(4) 0.129(6) -0.030(4) 0.034(4) 0.010(3)
C7 0.050(4) 0.173(9) 0.081(5) -0.071(6) 0.013(4) 0.017(5)
C8 0.070(5) 0.175(9) 0.050(4) -0.005(5) 0.021(3) 0.016(5)
C9 0.068(5) 0.141(8) 0.123(7) 0.099(6) 0.019(5) 0.031(5)
C10 0.046(4) 0.076(5) 0.154(8) 0.065(5) 0.023(4) 0.015(3)
C11 0.069(6) 0.094(8) 0.31(2) 0.122(11) 0.032(9) 0.024(6)
C12 0.063(7) 0.061(7) 0.44(3) 0.062(11) 0.001(11) 0.022(5)
C13 0.060(5) 0.057(5) 0.300(17) -0.070(7) 0.030(7) -0.003(4)
C14 0.035(3) 0.039(3) 0.081(4) -0.004(2) 0.011(2) 0.009(2)
C15 0.050(3) 0.040(3) 0.140(6) -0.006(3) 0.026(4) 0.008(2)
C16 0.053(4) 0.042(3) 0.126(6) -0.015(3) 0.026(4) -0.001(3)
C17 0.162(11) 0.183(12) 0.140(9) -0.075(8) 0.031(8) 0.059(9)
C18 0.232(17) 0.32(2) 0.110(9) 0.092(11) 0.011(10) 0.143(16)
C19 0.044(3) 0.045(3) 0.061(3) -0.001(2) 0.006(2) 0.005(2)
C20 0.056(4) 0.067(4) 0.069(4) -0.004(3) 0.005(3) -0.008(3)
Cl1 0.0649(9) 0.0611(8) 0.0524(8) 0.0107(6) 0.0168(6) 0.0182(7)
O1 0.255(11) 0.109(6) 0.203(8) -0.016(5) 0.147(8) -0.036(6)
O2 0.169(7) 0.171(7) 0.117(5) -0.012(5) 0.000(5) 0.105(6)
O3 0.247(11) 0.314(13) 0.086(5) -0.019(6) -0.060(6) 0.154(10)
O4 0.118(5) 0.126(5) 0.120(4) -0.039(4) 0.077(4) -0.031(4)
Cl2 0.0618(10) 0.0793(11) 0.0564(8) 0.0021(7) 0.0045(7) -0.0163(8)
O5 0.077(5) 0.111(6) 0.126(7) 0.017(6) -0.014(6) -0.004(4)
O8 0.078(8) 0.187(16) 0.083(8) 0.038(9) -0.008(7) -0.019(9)
O7 0.066(7) 0.072(7) 0.097(8) 0.025(6) 0.003(6) -0.023(5)
O6 0.091(8) 0.080(7) 0.108(9) -0.010(6) 0.037(7) -0.016(6)
O5B 0.077(5) 0.111(6) 0.126(7) 0.017(6) -0.014(6) -0.004(4)
O8B 0.089(8) 0.218(16) 0.081(7) -0.035(8) 0.031(6) -0.053(9)
O6B 0.074(6) 0.065(5) 0.095(7) 0.010(4) -0.007(5) 0.002(4)
O7B 0.089(7) 0.077(7) 0.130(9) -0.027(6) 0.011(6) -0.026(6)
Cl3 0.0412(7) 0.0569(8) 0.0714(9) 0.0038(6) 0.0148(6) 0.0091(6)
O9 0.100(5) 0.086(4) 0.239(8) -0.069(5) 0.064(5) -0.025(3)
O10 0.069(3) 0.122(4) 0.095(4) 0.048(3) 0.018(3) 0.023(3)
O11 0.063(3) 0.188(7) 0.152(6) 0.098(5) 0.021(3) 0.042(4)
O12 0.066(3) 0.146(5) 0.088(3) -0.039(3) 0.021(3) 0.025(3)

loop_
_atom_type_symbol
_atom_type_description
_atom_type_scat_dispersion_real
_atom_type_scat_dispersion_imag
_atom_type_scat_source
C C 0.0033 0.0016 'International Tables Vol C Tables 4.2.6.8 and 6.1.1.4'
H H 0.0000 0.0000 'International Tables Vol C Tables 4.2.6.8 and 6.1.1.4'
N N 0.0061 0.0033 'International Tables Vol C Tables 4.2.6.8 and 6.1.1.4'
O O 0.0106 0.0060 'International Tables Vol C Tables 4.2.6.8 and 6.1.1.4'
Cl Cl 0.1484 0.1585 'International Tables Vol C Tables 4.2.6.8 and 6.1.1.4'
Cu Cu 0.3201 1.2651 'International Tables Vol C Tables 4.2.6.8 and 6.1.1.4'

loop_
_geom_angle_atom_site_label_1
_geom_angle_atom_site_label_2
_geom_angle_atom_site_label_3
_geom_angle
_geom_angle_site_symmetry_1
_geom_angle_site_symmetry_3
_geom_angle_publ_flag
N1 Cu1 N3 166.80(18) . . ?
N1 Cu1 N4 81.5(2) . . ?
N3 Cu1 N4 96.2(2) . . ?
N1 Cu1 N2 81.2(2) . . ?
N3 Cu1 N2 96.5(2) . . ?
N4 Cu1 N2 155.3(2) . . ?
N1 Cu1 N6 94.94(18) . . ?
N3 Cu1 N6 98.26(17) . . ?
N4 Cu1 N6 100.51(19) . . ?
N2 Cu1 N6 98.5(2) . . ?
C1 N1 C10 123.5(7) . . ?
C1 N1 Cu1 118.2(5) . . ?
C10 N1 Cu1 118.2(5) . . ?
C3 N2 C2 112.8(6) . . ?
C3 N2 Cu1 113.3(4) . . ?
C2 N2 Cu1 109.3(4) . . ?
C3 N2 H2A 107.0 . . ?
C2 N2 H2A 107.0 . . ?
Cu1 N2 H2A 107.0 . . ?
C14 N3 C5 112.8(4) . . ?
C14 N3 C6 111.6(4) . . ?
C5 N3 C6 107.0(5) . . ?
C14 N3 Cu1 103.8(3) . . ?
C5 N3 Cu1 110.7(3) . . ?
C6 N3 Cu1 111.1(4) . . ?
C8 N4 C9 112.2(6) . . ?
C8 N4 Cu1 116.1(4) . . ?
C9 N4 Cu1 108.0(5) . . ?
C8 N4 H4C 106.7 . . ?
C9 N4 H4C 106.7 . . ?
Cu1 N4 H4C 106.7 . . ?
C16 N5 H5A 109.5 . . ?
C16 N5 H5B 109.5 . . ?
H5A N5 H5B 109.5 . . ?
C16 N5 H5C 109.5 . . ?
H5A N5 H5C 109.5 . . ?
H5B N5 H5C 109.5 . . ?
C19 N6 Cu1 166.3(5) . . ?
N1 C1 C13 117.7(10) . . ?
N1 C1 C2 114.7(6) . . ?
C13 C1 C2 127.4(9) . . ?
C1 C2 C17 112.7(8) . . ?
C1 C2 N2 108.2(6) . . ?
C17 C2 N2 113.7(8) . . ?
C1 C2 H2 107.3 . . ?
C17 C2 H2 107.3 . . ?
N2 C2 H2 107.3 . . ?
N2 C3 C4 111.4(6) . . ?
N2 C3 H3A 109.3 . . ?
C4 C3 H3A 109.3 . . ?
N2 C3 H3B 109.3 . . ?
C4 C3 H3B 109.3 . . ?
H3A C3 H3B 108.0 . . ?
C5 C4 C3 115.7(6) . . ?
C5 C4 H4A 108.4 . . ?
C3 C4 H4A 108.4 . . ?
C5 C4 H4B 108.4 . . ?
C3 C4 H4B 108.4 . . ?
H4A C4 H4B 107.4 . . ?
C4 C5 N3 115.9(5) . . ?
C4 C5 H5D 108.3 . . ?
N3 C5 H5D 108.3 . . ?
C4 C5 H5E 108.3 . . ?
N3 C5 H5E 108.3 . . ?
H5D C5 H5E 107.4 . . ?
C7 C6 N3 116.1(5) . . ?
C7 C6 H6A 108.3 . . ?
N3 C6 H6A 108.3 . . ?
C7 C6 H6B 108.3 . . ?
N3 C6 H6B 108.3 . . ?
H6A C6 H6B 107.4 . . ?
C6 C7 C8 115.3(6) . . ?
C6 C7 H7A 108.4 . . ?
C8 C7 H7A 108.4 . . ?
C6 C7 H7B 108.4 . . ?
C8 C7 H7B 108.4 . . ?
H7A C7 H7B 107.5 . . ?
N4 C8 C7 109.5(6) . . ?
N4 C8 H8A 109.8 . . ?
C7 C8 H8A 109.8 . . ?
N4 C8 H8B 109.8 . . ?
C7 C8 H8B 109.8 . . ?
H8A C8 H8B 108.2 . . ?
C10 C9 C18 114.0(9) . . ?
C10 C9 N4 109.0(5) . . ?
C18 C9 N4 115.4(11) . . ?
C10 C9 H9 105.9 . . ?
C18 C9 H9 105.9 . . ?
N4 C9 H9 105.9 . . ?
N1 C10 C11 119.1(11) . . ?
N1 C10 C9 114.2(6) . . ?
C11 C10 C9 126.4(10) . . ?
C12 C11 C10 120.5(15) . . ?
C12 C11 H11 119.7 . . ?
C10 C11 H11 119.7 . . ?
C11 C12 C13 121.3(11) . . ?
C11 C12 H12 119.3 . . ?
C13 C12 H12 119.3 . . ?
C12 C13 C1 117.7(12) . . ?
C12 C13 H13 121.2 . . ?
C1 C13 H13 121.2 . . ?
N3 C14 C15 117.6(4) . . ?
N3 C14 H14A 107.9 . . ?
C15 C14 H14A 107.9 . . ?
N3 C14 H14B 107.9 . . ?
C15 C14 H14B 107.9 . . ?
H14A C14 H14B 107.2 . . ?
C16 C15 C14 110.6(5) . . ?
C16 C15 H15A 109.5 . . ?
C14 C15 H15A 109.5 . . ?
C16 C15 H15B 109.5 . . ?
C14 C15 H15B 109.5 . . ?
H15A C15 H15B 108.1 . . ?
N5 C16 C15 113.5(5) . . ?
N5 C16 H16A 108.9 . . ?
C15 C16 H16A 108.9 . . ?
N5 C16 H16B 108.9 . . ?
C15 C16 H16B 108.9 . . ?
H16A C16 H16B 107.7 . . ?
C2 C17 H17A 109.5 . . ?
C2 C17 H17B 109.5 . . ?
H17A C17 H17B 109.5 . . ?
C2 C17 H17C 109.5 . . ?
H17A C17 H17C 109.5 . . ?
H17B C17 H17C 109.5 . . ?
C9 C18 H18A 109.5 . . ?
C9 C18 H18B 109.5 . . ?
H18A C18 H18B 109.5 . . ?
C9 C18 H18C 109.5 . . ?
H18A C18 H18C 109.5 . . ?
H18B C18 H18C 109.5 . . ?
N6 C19 C20 178.8(6) . . ?
C19 C20 H20A 109.5 . . ?
C19 C20 H20B 109.5 . . ?
H20A C20 H20B 109.5 . . ?
C19 C20 H20C 109.5 . . ?
H20A C20 H20C 109.5 . . ?
H20B C20 H20C 109.5 . . ?
O3 Cl1 O2 104.9(5) . . ?
O3 Cl1 O1 114.5(7) . . ?
O2 Cl1 O1 105.3(6) . . ?
O3 Cl1 O4 117.2(6) . . ?
O2 Cl1 O4 109.2(5) . . ?
O1 Cl1 O4 105.1(4) . . ?
O6 Cl2 O7 110.4(7) . . ?
O6 Cl2 O7B 169.0(8) . . ?
O7 Cl2 O7B 77.7(7) . . ?
O6 Cl2 O6B 60.5(6) . . ?
O7 Cl2 O6B 166.3(7) . . ?
O7B Cl2 O6B 110.1(6) . . ?
O6 Cl2 O8 108.6(10) . . ?
O7 Cl2 O8 113.5(7) . . ?
O7B Cl2 O8 60.7(8) . . ?
O6B Cl2 O8 64.0(7) . . ?
O6 Cl2 O5B 77.0(7) . . ?
O7 Cl2 O5B 80.6(6) . . ?
O7B Cl2 O5B 112.3(7) . . ?
O6B Cl2 O5B 105.6(6) . . ?
O8 Cl2 O5B 160.3(8) . . ?
O6 Cl2 O5 103.8(7) . . ?
O7 Cl2 O5 108.8(8) . . ?
O7B Cl2 O5 79.7(7) . . ?
O6B Cl2 O5 84.0(6) . . ?
O8 Cl2 O5 111.4(8) . . ?
O5B Cl2 O5 49.3(6) . . ?
O6 Cl2 O8B 68.6(6) . . ?
O7 Cl2 O8B 62.2(7) . . ?
O7B Cl2 O8B 110.8(6) . . ?
O6B Cl2 O8B 104.2(8) . . ?
O8 Cl2 O8B 86.1(8) . . ?
O5B Cl2 O8B 113.3(8) . . ?
O5 Cl2 O8B 162.5(8) . . ?
O9 Cl3 O11 114.0(5) . . ?
O9 Cl3 O10 108.6(5) . . ?
O11 Cl3 O10 107.9(3) . . ?
O9 Cl3 O12 106.1(4) . . ?
O11 Cl3 O12 110.0(4) . . ?
O10 Cl3 O12 110.3(4) . . ?

loop_
_geom_bond_atom_site_label_1
_geom_bond_atom_site_label_2
_geom_bond_distance
_geom_bond_site_symmetry_2
_geom_bond_publ_flag
Cu1 N1 1.943(5) . ?
Cu1 N3 2.003(4) . ?
Cu1 N4 2.035(5) . ?
Cu1 N2 2.039(4) . ?
Cu1 N6 2.235(5) . ?
N1 C1 1.319(10) . ?
N1 C10 1.321(9) . ?
N2 C3 1.484(9) . ?
N2 C2 1.494(8) . ?
N2 H2A 0.9100 . ?
N3 C14 1.492(6) . ?
N3 C5 1.513(8) . ?
N3 C6 1.514(7) . ?
N4 C8 1.456(9) . ?
N4 C9 1.504(10) . ?
N4 H4C 0.9100 . ?
N5 C16 1.492(7) . ?
N5 H5A 0.8900 . ?
N5 H5B 0.8900 . ?
N5 H5C 0.8900 . ?
N6 C19 1.105(6) . ?
C1 C13 1.414(12) . ?
C1 C2 1.488(12) . ?
C2 C17 1.493(12) . ?
C2 H2 0.9800 . ?
C3 C4 1.517(11) . ?
C3 H3A 0.9700 . ?
C3 H3B 0.9700 . ?
C4 C5 1.473(11) . ?
C4 H4A 0.9700 . ?
C4 H4B 0.9700 . ?
C5 H5D 0.9700 . ?
C5 H5E 0.9700 . ?
C6 C7 1.479(11) . ?
C6 H6A 0.9700 . ?
C6 H6B 0.9700 . ?
C7 C8 1.526(12) . ?
C7 H7A 0.9700 . ?
C7 H7B 0.9700 . ?
C8 H8A 0.9700 . ?
C8 H8B 0.9700 . ?
C9 C10 1.477(13) . ?
C9 C18 1.485(13) . ?
C9 H9 0.9800 . ?
C10 C11 1.382(13) . ?
C11 C12 1.28(2) . ?
C11 H11 0.9300 . ?
C12 C13 1.40(2) . ?
C12 H12 0.9300 . ?
C13 H13 0.9300 . ?
C14 C15 1.528(7) . ?
C14 H14A 0.9700 . ?
C14 H14B 0.9700 . ?
C15 C16 1.506(8) . ?
C15 H15A 0.9700 . ?
C15 H15B 0.9700 . ?
C16 H16A 0.9700 . ?
C16 H16B 0.9700 . ?
C17 H17A 0.9600 . ?
C17 H17B 0.9600 . ?
C17 H17C 0.9600 . ?
C18 H18A 0.9600 . ?
C18 H18B 0.9600 . ?
C18 H18C 0.9600 . ?
C19 C20 1.447(8) . ?
C20 H20A 0.9600 . ?
C20 H20B 0.9600 . ?
C20 H20C 0.9600 . ?
Cl1 O3 1.344(7) . ?
Cl1 O2 1.374(6) . ?
Cl1 O1 1.392(8) . ?
Cl1 O4 1.399(5) . ?
Cl2 O6 1.394(11) . ?
Cl2 O7 1.397(9) . ?
Cl2 O7B 1.406(9) . ?
Cl2 O6B 1.412(8) . ?
Cl2 O8 1.421(13) . ?
Cl2 O5B 1.433(11) . ?
Cl2 O5 1.476(15) . ?
Cl2 O8B 1.478(11) . ?
Cl3 O9 1.385(6) . ?
Cl3 O11 1.402(6) . ?
Cl3 O10 1.413(5) . ?
Cl3 O12 1.416(5) . ?

loop_
_geom_torsion_atom_site_label_1
_geom_torsion_atom_site_label_2
_geom_torsion_atom_site_label_3
_geom_torsion_atom_site_label_4
_geom_torsion
_geom_torsion_site_symmetry_1
_geom_torsion_site_symmetry_2
_geom_torsion_site_symmetry_3
_geom_torsion_site_symmetry_4
_geom_torsion_publ_flag
N3 Cu1 N1 C1 -86.7(11) . . . . ?
N4 Cu1 N1 C1 -167.9(5) . . . . ?
N2 Cu1 N1 C1 -5.6(4) . . . . ?
N6 Cu1 N1 C1 92.2(5) . . . . ?
N3 Cu1 N1 C10 88.2(10) . . . . ?
N4 Cu1 N1 C10 7.1(5) . . . . ?
N2 Cu1 N1 C10 169.3(5) . . . . ?
N6 Cu1 N1 C10 -92.9(5) . . . . ?
N1 Cu1 N2 C3 147.2(5) . . . . ?
N3 Cu1 N2 C3 -46.0(5) . . . . ?
N4 Cu1 N2 C3 -166.6(5) . . . . ?
N6 Cu1 N2 C3 53.4(5) . . . . ?
N1 Cu1 N2 C2 20.4(4) . . . . ?
N3 Cu1 N2 C2 -172.7(5) . . . . ?
N4 Cu1 N2 C2 66.6(7) . . . . ?
N6 Cu1 N2 C2 -73.3(5) . . . . ?
N1 Cu1 N3 C14 1.0(11) . . . . ?
N4 Cu1 N3 C14 80.4(4) . . . . ?
N2 Cu1 N3 C14 -78.4(4) . . . . ?
N6 Cu1 N3 C14 -177.9(3) . . . . ?
N1 Cu1 N3 C5 122.3(10) . . . . ?
N4 Cu1 N3 C5 -158.3(4) . . . . ?
N2 Cu1 N3 C5 42.9(4) . . . . ?
N6 Cu1 N3 C5 -56.7(4) . . . . ?
N1 Cu1 N3 C6 -119.0(10) . . . . ?
N4 Cu1 N3 C6 -39.6(4) . . . . ?
N2 Cu1 N3 C6 161.6(4) . . . . ?
N6 Cu1 N3 C6 62.0(4) . . . . ?
N1 Cu1 N4 C8 -148.5(6) . . . . ?
N3 Cu1 N4 C8 44.6(6) . . . . ?
N2 Cu1 N4 C8 165.3(5) . . . . ?
N6 Cu1 N4 C8 -55.0(6) . . . . ?
N1 Cu1 N4 C9 -21.6(4) . . . . ?
N3 Cu1 N4 C9 171.5(4) . . . . ?
N2 Cu1 N4 C9 -67.8(7) . . . . ?
N6 Cu1 N4 C9 71.9(4) . . . . ?
N1 Cu1 N6 C19 -27(2) . . . . ?
N3 Cu1 N6 C19 152(2) . . . . ?
N4 Cu1 N6 C19 -110(2) . . . . ?
N2 Cu1 N6 C19 54(2) . . . . ?
C10 N1 C1 C13 -0.9(10) . . . . ?
Cu1 N1 C1 C13 173.7(5) . . . . ?
C10 N1 C1 C2 174.1(6) . . . . ?
Cu1 N1 C1 C2 -11.2(8) . . . . ?
N1 C1 C2 C17 154.3(7) . . . . ?
C13 C1 C2 C17 -31.3(12) . . . . ?
N1 C1 C2 N2 27.7(9) . . . . ?
C13 C1 C2 N2 -157.9(7) . . . . ?
C3 N2 C2 C1 -157.5(6) . . . . ?
Cu1 N2 C2 C1 -30.4(7) . . . . ?
C3 N2 C2 C17 76.6(10) . . . . ?
Cu1 N2 C2 C17 -156.4(7) . . . . ?
C2 N2 C3 C4 -176.6(6) . . . . ?
Cu1 N2 C3 C4 58.6(7) . . . . ?
N2 C3 C4 C5 -67.9(8) . . . . ?
C3 C4 C5 N3 69.2(8) . . . . ?
C14 N3 C5 C4 57.7(7) . . . . ?
C6 N3 C5 C4 -179.2(6) . . . . ?
Cu1 N3 C5 C4 -58.1(6) . . . . ?
C14 N3 C6 C7 -58.7(7) . . . . ?
C5 N3 C6 C7 177.5(6) . . . . ?
Cu1 N3 C6 C7 56.6(7) . . . . ?
N3 C6 C7 C8 -70.6(8) . . . . ?
C9 N4 C8 C7 176.7(6) . . . . ?
Cu1 N4 C8 C7 -58.5(7) . . . . ?
C6 C7 C8 N4 68.8(8) . . . . ?
C8 N4 C9 C10 161.1(6) . . . . ?
Cu1 N4 C9 C10 31.9(7) . . . . ?
C8 N4 C9 C18 -69.1(10) . . . . ?
Cu1 N4 C9 C18 161.7(8) . . . . ?
C1 N1 C10 C11 -0.8(10) . . . . ?
Cu1 N1 C10 C11 -175.5(6) . . . . ?
C1 N1 C10 C9 -175.0(6) . . . . ?
Cu1 N1 C10 C9 10.3(8) . . . . ?
C18 C9 C10 N1 -158.8(9) . . . . ?
N4 C9 C10 N1 -28.3(9) . . . . ?
C18 C9 C10 C11 27.5(14) . . . . ?
N4 C9 C10 C11 158.1(8) . . . . ?
N1 C10 C11 C12 4.4(16) . . . . ?
C9 C10 C11 C12 177.8(11) . . . . ?
C10 C11 C12 C13 -6(2) . . . . ?
C11 C12 C13 C1 4.1(19) . . . . ?
N1 C1 C13 C12 -0.6(12) . . . . ?
C2 C1 C13 C12 -174.9(9) . . . . ?
C5 N3 C14 C15 57.2(7) . . . . ?
C6 N3 C14 C15 -63.3(7) . . . . ?
Cu1 N3 C14 C15 177.0(5) . . . . ?
N3 C14 C15 C16 173.6(6) . . . . ?
C14 C15 C16 N5 61.8(8) . . . . ?
Cu1 N6 C19 C20 46(33) . . . . ?
